data_7719692
loop_
_publ_author_name
'Kaur, Bhupinder'
'Saha, Dipannita'
'Balakrishna, Maravanji S.'

_publ_section_title
;
 Triazolyl-phosphine with pyridyl functionality:
 Pd<sup>II</sup>/Pt<sup>II</sup> complexes and selective transfer
 semi-hydrogenation of alkynes using ethanol as a hydrogen source.
;
_journal_issue 45
_journal_name_full 'Dalton transactions (Cambridge, England : 2003)'
_journal_page_first 16900
_journal_page_last 16910
_journal_paper_doi 10.1039/d5dt02108a
_journal_volume 54
_journal_year 2025
_chemical_formula_moiety 'C26 H21 Cl2 N4 P Pd, C H Cl3'
_chemical_formula_sum 'C27 H22 Cl5 N4 P Pd'
_chemical_formula_weight 717.10
_space_group_crystal_system monoclinic
_space_group_IT_number 14
_space_group_name_Hall '-P 2yn'
_space_group_name_H-M_alt 'P 1 21/n 1'
_atom_sites_solution_hydrogens geom
_audit_creation_date 2024-09-25
_audit_creation_method
;
Olex2 1.5
(compiled 2024.02.16 svn.r378c4104 for OlexSys, GUI svn.r6928)
;
_audit_update_record
;
2025-07-10 deposited with the CCDC.	2025-10-17 downloaded from the CCDC.
;
_cell_angle_alpha 90
_cell_angle_beta 105.645(2)
_cell_angle_gamma 90
_cell_formula_units_Z 4
_cell_length_a 11.4872(2)
_cell_length_b 15.3360(2)
_cell_length_c 17.3250(3)
_cell_measurement_reflns_used 13837
_cell_measurement_temperature 301.00(10)
_cell_measurement_theta_max 25.4240
_cell_measurement_theta_min 1.7970
_cell_volume 2939.03(9)
_computing_cell_refinement 'CrysAlisPro 1.171.41.93a (Rigaku OD, 2020)'
_computing_data_collection 'CrysAlisPro 1.171.41.93a (Rigaku OD, 2020)'
_computing_data_reduction 'CrysAlisPro 1.171.41.93a (Rigaku OD, 2020)'
_computing_molecular_graphics 'Olex2 1.5 (Dolomanov et al., 2009)'
_computing_publication_material 'Olex2 1.5 (Dolomanov et al., 2009)'
_computing_structure_refinement 'SHELXL 2018/3 (Sheldrick, 2015)'
_computing_structure_solution 'ShelXT (Sheldrick, 2015)'
_diffrn_ambient_temperature 301.15
_diffrn_detector_area_resol_mean 8
_diffrn_measured_fraction_theta_full 1.000
_diffrn_measured_fraction_theta_max 1.000
_diffrn_measurement_details
;
List of Runs (angles in degrees, time in seconds):

  # Type    Start    End  Width  t~exp~   \w     \q     \k     \f   Frames
#--------------------------------------------------------------------------
  1  \w   -127.57  18.43   0.50    2.00    --  -22.85 -59.25 122.08  292
  2  \w   -127.57  18.43   0.50    2.00    --  -22.85 -59.25 -33.92  292
  3  \w   -127.57  18.43   0.50    2.00    --  -22.85 -59.25 -84.92  292
  4  \w   -127.57  18.43   0.50    2.00    --  -22.85 -59.25  71.08  292
  5  \w   -127.57  18.43   0.50    2.00    --  -22.85 -59.25-135.92  292
  6  \w   -127.57  18.43   0.50    2.00    --  -22.85 -59.25  20.08  292
  7  \w   -127.57  18.43   0.50    2.00    --  -22.85 -59.25 173.08  292
;
_diffrn_measurement_device 'abstract diffractometer'
_diffrn_measurement_device_type 'Saxi-CrysAlisPro-abstract goniometer imported SAXI images'
_diffrn_measurement_method '\w scans'
_diffrn_radiation_type MoK\a
_diffrn_radiation_wavelength 0.71073
_diffrn_reflns_av_R_equivalents 0.0471
_diffrn_reflns_av_unetI/netI 0.0207
_diffrn_reflns_Laue_measured_fraction_full 1.000
_diffrn_reflns_Laue_measured_fraction_max 1.000
_diffrn_reflns_limit_h_max 13
_diffrn_reflns_limit_h_min -12
_diffrn_reflns_limit_k_max 18
_diffrn_reflns_limit_k_min -18
_diffrn_reflns_limit_l_max 20
_diffrn_reflns_limit_l_min -20
_diffrn_reflns_number 51123
_diffrn_reflns_point_group_measured_fraction_full 1.000
_diffrn_reflns_point_group_measured_fraction_max 1.000
_diffrn_reflns_theta_full 24.998
_diffrn_reflns_theta_max 24.998
_diffrn_reflns_theta_min 1.804
_exptl_absorpt_coefficient_mu 1.165
_exptl_absorpt_correction_T_max 1.00000
_exptl_absorpt_correction_T_min 0.48180
_exptl_absorpt_correction_type multi-scan
_exptl_absorpt_process_details
;
CrysAlisPro 1.171.41.93a (Rigaku Oxford Diffraction, 2020)
Empirical absorption correction using spherical harmonics,
implemented in SCALE3 ABSPACK scaling algorithm.
;
_exptl_crystal_colour 'clear yellowish yellow'
_exptl_crystal_colour_lustre clear
_exptl_crystal_colour_modifier yellowish
_exptl_crystal_colour_primary yellow
_exptl_crystal_density_diffrn 1.621
_exptl_crystal_description block
_exptl_crystal_F_000 1432
_exptl_crystal_size_max 0.086
_exptl_crystal_size_mid 0.065
_exptl_crystal_size_min 0.043
_refine_diff_density_max 0.775
_refine_diff_density_min -0.515
_refine_diff_density_rms 0.060
_refine_ls_extinction_method none
_refine_ls_goodness_of_fit_ref 1.057
_refine_ls_hydrogen_treatment constr
_refine_ls_matrix_type full
_refine_ls_number_parameters 343
_refine_ls_number_reflns 5181
_refine_ls_number_restraints 0
_refine_ls_restrained_S_all 1.057
_refine_ls_R_factor_all 0.0409
_refine_ls_R_factor_gt 0.0325
_refine_ls_shift/su_max 0.002
_refine_ls_shift/su_mean 0.000
_refine_ls_structure_factor_coef Fsqd
_refine_ls_weighting_details 'w=1/[\s^2^(Fo^2^)+(0.0386P)^2^+2.7528P] where P=(Fo^2^+2Fc^2^)/3'
_refine_ls_weighting_scheme calc
_refine_ls_wR_factor_gt 0.0809
_refine_ls_wR_factor_ref 0.0868
_reflns_Friedel_coverage 0.000
_reflns_number_gt 4409
_reflns_number_total 5181
_reflns_threshold_expression 'I > 2\s(I)'
_cod_data_source_file d5dt02108a2.cif
_cod_data_source_block compound_2
_cod_depositor_comments 'Adding full bibliography for 7719692--7719696.cif.'
_cod_database_code 7719692
_shelx_shelxl_version_number 2018/3
_shelx_space_group_comment
;
The symmetry employed for this shelxl refinement is uniquely defined
by the following loop, which should always be used as a source of
symmetry information in preference to the above space-group names.
They are only intended as comments.
;
_shelx_estimated_absorpt_t_max 0.952
_shelx_estimated_absorpt_t_min 0.906
_olex2_refinement_description
;
1.a Ternary CH refined with riding coordinates:
 C27(H27)
1.b Secondary CH2 refined with riding coordinates:
 C21(H21A,H21B)
1.c Aromatic/amide H refined with riding coordinates:
 C14(H14), C1(H1), C16(H16), C13(H13), C7(H7), C20(H20), C10(H10), C17(H17),
 C12(H12), C4(H4), C23(H23), C11(H11), C24(H24), C18(H18), C5(H5), C25(H25),
 C6(H6), C19(H19), C26(H26)
;
_olex2_submission_special_instructions 'No special instructions were received'
_oxdiff_exptl_absorpt_empirical_details
;
Empirical correction (ABSPACK) includes:
- Absorption correction using spherical harmonics
- Frame scaling
;

loop_
_space_group_symop_operation_xyz
'x, y, z'
'-x+1/2, y+1/2, -z+1/2'
'-x, -y, -z'
'x-1/2, -y-1/2, z-1/2'

loop_
_atom_site_label
_atom_site_type_symbol
_atom_site_fract_x
_atom_site_fract_y
_atom_site_fract_z
_atom_site_U_iso_or_equiv
_atom_site_adp_type
_atom_site_occupancy
_atom_site_site_symmetry_order
_atom_site_calc_flag
_atom_site_refinement_flags_posn
_atom_site_refinement_flags_adp
_atom_site_refinement_flags_occupancy
_atom_site_disorder_assembly
_atom_site_disorder_group
Pd1 Pd 0.20427(2) 0.70651(2) 0.63095(2) 0.04096(9) Uani 1 1 d . . . . .
P1 P 0.32838(7) 0.64230(5) 0.56849(5) 0.04218(19) Uani 1 1 d . . . . .
Cl1 Cl 0.13879(9) 0.80528(6) 0.52952(6) 0.0608(2) Uani 1 1 d . . . . .
Cl2 Cl 0.07566(9) 0.77233(6) 0.70040(6) 0.0652(3) Uani 1 1 d . . . . .
Cl4 Cl 0.28135(13) 0.66227(8) 0.92819(7) 0.0894(3) Uani 1 1 d . . . . .
Cl3 Cl 0.24328(16) 0.64905(15) 1.08445(9) 0.1385(7) Uani 1 1 d . . . . .
Cl5 Cl 0.3574(2) 0.51104(10) 1.02135(9) 0.1479(8) Uani 1 1 d . . . . .
N4 N 0.2501(2) 0.60708(17) 0.71283(15) 0.0460(6) Uani 1 1 d . . . . .
N2 N 0.2134(3) 0.50703(18) 0.78699(16) 0.0543(7) Uani 1 1 d . . . . .
N3 N 0.1639(3) 0.57583(18) 0.74274(16) 0.0508(7) Uani 1 1 d . . . . .
C9 C 0.3753(3) 0.6975(2) 0.48942(19) 0.0471(7) Uani 1 1 d . . . . .
C8 C 0.4684(3) 0.6116(2) 0.6418(2) 0.0492(8) Uani 1 1 d . . . . .
C15 C 0.2567(3) 0.5412(2) 0.52600(19) 0.0462(7) Uani 1 1 d . . . . .
N1 N -0.0485(3) 0.3815(3) 0.7919(2) 0.0823(11) Uani 1 1 d . . . . .
C22 C 0.0581(3) 0.3913(2) 0.7757(2) 0.0560(9) Uani 1 1 d . . . . .
C14 C 0.3876(3) 0.6522(3) 0.4223(2) 0.0571(9) Uani 1 1 d . . . . .
H14 H 0.367802 0.593363 0.416292 0.069 Uiso 1 1 calc R U . . .
C1 C 0.3272(3) 0.4938(2) 0.7855(2) 0.0579(9) Uani 1 1 d . . . . .
H1 H 0.378951 0.450051 0.811732 0.070 Uiso 1 1 calc R U . . .
C2 C 0.3526(3) 0.5579(2) 0.73748(19) 0.0492(8) Uani 1 1 d . . . . .
C3 C 0.4652(3) 0.5728(2) 0.7147(2) 0.0524(8) Uani 1 1 d . . . . .
C21 C 0.1398(4) 0.4568(3) 0.8287(2) 0.0653(10) Uani 1 1 d . . . . .
H21A H 0.090837 0.496814 0.849965 0.078 Uiso 1 1 calc R U . . .
H21B H 0.193104 0.426388 0.873623 0.078 Uiso 1 1 calc R U . . .
C16 C 0.1463(3) 0.5467(3) 0.4687(2) 0.0601(9) Uani 1 1 d . . . . .
H16 H 0.112615 0.600855 0.451676 0.072 Uiso 1 1 calc R U . . .
C13 C 0.4293(4) 0.6950(3) 0.3645(2) 0.0691(11) Uani 1 1 d . . . . .
H13 H 0.438538 0.664277 0.320273 0.083 Uiso 1 1 calc R U . . .
C7 C 0.5797(3) 0.6225(3) 0.6253(2) 0.0647(10) Uani 1 1 d . . . . .
H7 H 0.583016 0.649031 0.577637 0.078 Uiso 1 1 calc R U . . .
C20 C 0.3051(4) 0.4600(2) 0.5516(2) 0.0675(10) Uani 1 1 d . . . . .
H20 H 0.379455 0.455698 0.589674 0.081 Uiso 1 1 calc R U . . .
C10 C 0.4061(4) 0.7856(2) 0.4969(2) 0.0634(10) Uani 1 1 d . . . . .
H10 H 0.400058 0.816495 0.541844 0.076 Uiso 1 1 calc R U . . .
C17 C 0.0860(4) 0.4703(3) 0.4367(3) 0.0767(12) Uani 1 1 d . . . . .
H17 H 0.013046 0.473627 0.397134 0.092 Uiso 1 1 calc R U . . .
C12 C 0.4570(4) 0.7815(3) 0.3717(3) 0.0733(11) Uani 1 1 d . . . . .
H12 H 0.483610 0.809698 0.332104 0.088 Uiso 1 1 calc R U . . .
C27 C 0.3386(4) 0.6228(3) 1.0270(3) 0.0768(12) Uani 1 1 d . . . . .
H27 H 0.417667 0.649636 1.050689 0.092 Uiso 1 1 calc R U . . .
C4 C 0.5742(4) 0.5439(3) 0.7664(2) 0.0706(11) Uani 1 1 d . . . . .
H4 H 0.572893 0.517061 0.814336 0.085 Uiso 1 1 calc R U . . .
C23 C 0.0914(4) 0.3431(3) 0.7186(3) 0.0705(11) Uani 1 1 d . . . . .
H23 H 0.166993 0.350858 0.709642 0.085 Uiso 1 1 calc R U . . .
C11 C 0.4454(4) 0.8272(3) 0.4378(3) 0.0783(12) Uani 1 1 d . . . . .
H11 H 0.464259 0.886294 0.442663 0.094 Uiso 1 1 calc R U . . .
C24 C 0.0110(4) 0.2828(3) 0.6746(3) 0.0784(12) Uani 1 1 d . . . . .
H24 H 0.031499 0.249824 0.635124 0.094 Uiso 1 1 calc R U . . .
C18 C 0.1340(4) 0.3907(3) 0.4632(3) 0.0838(13) Uani 1 1 d . . . . .
H18 H 0.092755 0.340006 0.442527 0.101 Uiso 1 1 calc R U . . .
C5 C 0.6821(4) 0.5537(3) 0.7488(3) 0.0832(13) Uani 1 1 d . . . . .
H5 H 0.752878 0.533120 0.783971 0.100 Uiso 1 1 calc R U . . .
C25 C -0.0974(4) 0.2722(3) 0.6894(3) 0.0770(12) Uani 1 1 d . . . . .
H25 H -0.153327 0.232324 0.660326 0.092 Uiso 1 1 calc R U . . .
C6 C 0.6856(4) 0.5942(3) 0.6791(3) 0.0827(13) Uani 1 1 d . . . . .
H6 H 0.759332 0.602678 0.667646 0.099 Uiso 1 1 calc R U . . .
C19 C 0.2424(5) 0.3855(3) 0.5203(3) 0.0870(14) Uani 1 1 d . . . . .
H19 H 0.274399 0.331098 0.538142 0.104 Uiso 1 1 calc R U . . .
C26 C -0.1229(4) 0.3219(4) 0.7484(3) 0.0948(16) Uani 1 1 d . . . . .
H26 H -0.197318 0.313641 0.758976 0.114 Uiso 1 1 calc R U . . .

loop_
_atom_site_aniso_label
_atom_site_aniso_U_11
_atom_site_aniso_U_22
_atom_site_aniso_U_33
_atom_site_aniso_U_23
_atom_site_aniso_U_13
_atom_site_aniso_U_12
Pd1 0.04785(16) 0.03456(14) 0.04195(15) 0.00012(10) 0.01466(11) 0.00240(10)
P1 0.0449(4) 0.0406(4) 0.0413(4) -0.0020(3) 0.0120(3) 0.0028(3)
Cl1 0.0709(6) 0.0509(5) 0.0622(5) 0.0163(4) 0.0209(4) 0.0149(4)
Cl2 0.0799(6) 0.0538(5) 0.0760(6) -0.0021(4) 0.0450(5) 0.0083(4)
Cl4 0.1176(9) 0.0756(7) 0.0765(7) -0.0039(6) 0.0287(7) 0.0016(7)
Cl3 0.1204(12) 0.217(2) 0.0861(9) -0.0078(11) 0.0421(9) 0.0336(13)
Cl5 0.250(2) 0.0755(9) 0.0871(9) -0.0074(7) -0.0087(11) 0.0309(11)
N4 0.0533(16) 0.0418(14) 0.0421(14) 0.0029(12) 0.0114(12) 0.0007(12)
N2 0.0677(19) 0.0468(16) 0.0449(15) 0.0072(13) 0.0093(13) -0.0053(14)
N3 0.0579(17) 0.0495(16) 0.0449(15) 0.0076(13) 0.0139(13) -0.0011(13)
C9 0.0454(18) 0.0524(19) 0.0456(18) 0.0008(15) 0.0160(14) 0.0027(15)
C8 0.0466(18) 0.0465(18) 0.0516(18) -0.0059(15) 0.0082(14) 0.0056(15)
C15 0.0483(18) 0.0448(18) 0.0470(17) -0.0079(14) 0.0156(14) -0.0012(14)
N1 0.074(2) 0.119(3) 0.057(2) -0.002(2) 0.0236(17) -0.016(2)
C22 0.062(2) 0.056(2) 0.0471(19) 0.0182(16) 0.0092(16) -0.0009(17)
C14 0.058(2) 0.063(2) 0.053(2) -0.0035(17) 0.0200(17) 0.0045(17)
C1 0.065(2) 0.051(2) 0.052(2) 0.0095(16) 0.0046(17) 0.0066(17)
C2 0.057(2) 0.0427(18) 0.0418(17) -0.0006(14) 0.0034(14) 0.0036(15)
C3 0.0530(19) 0.0496(19) 0.0501(19) -0.0019(16) 0.0063(15) 0.0071(15)
C21 0.088(3) 0.060(2) 0.049(2) 0.0109(17) 0.0200(19) -0.013(2)
C16 0.055(2) 0.063(2) 0.060(2) -0.0051(18) 0.0109(17) -0.0016(17)
C13 0.066(2) 0.095(3) 0.052(2) 0.000(2) 0.0242(18) 0.007(2)
C7 0.050(2) 0.080(3) 0.064(2) -0.003(2) 0.0148(17) 0.0047(19)
C20 0.070(2) 0.051(2) 0.077(3) -0.0089(19) 0.012(2) 0.0046(18)
C10 0.074(2) 0.061(2) 0.062(2) -0.0069(18) 0.0298(19) -0.0117(19)
C17 0.062(2) 0.094(3) 0.072(3) -0.026(2) 0.013(2) -0.017(2)
C12 0.070(3) 0.091(3) 0.067(3) 0.016(2) 0.032(2) -0.003(2)
C27 0.079(3) 0.068(3) 0.076(3) -0.016(2) 0.009(2) -0.001(2)
C4 0.064(2) 0.075(3) 0.065(2) 0.011(2) 0.0046(19) 0.011(2)
C23 0.060(2) 0.072(3) 0.080(3) -0.005(2) 0.020(2) -0.002(2)
C11 0.087(3) 0.069(3) 0.090(3) 0.001(2) 0.042(3) -0.021(2)
C24 0.073(3) 0.068(3) 0.087(3) -0.011(2) 0.009(2) 0.010(2)
C18 0.083(3) 0.066(3) 0.110(4) -0.032(3) 0.039(3) -0.025(2)
C5 0.056(2) 0.107(4) 0.078(3) 0.004(3) 0.002(2) 0.021(2)
C25 0.075(3) 0.074(3) 0.068(3) 0.009(2) -0.004(2) -0.015(2)
C6 0.048(2) 0.114(4) 0.084(3) -0.005(3) 0.015(2) 0.012(2)
C19 0.105(4) 0.044(2) 0.115(4) -0.016(2) 0.036(3) -0.006(2)
C26 0.070(3) 0.143(5) 0.072(3) 0.002(3) 0.020(2) -0.032(3)

loop_
_atom_type_symbol
_atom_type_description
_atom_type_scat_dispersion_real
_atom_type_scat_dispersion_imag
_atom_type_scat_source
C C 0.0033 0.0016 'International Tables Vol C Tables 4.2.6.8 and 6.1.1.4'
H H 0.0000 0.0000 'International Tables Vol C Tables 4.2.6.8 and 6.1.1.4'
Cl Cl 0.1484 0.1585 'International Tables Vol C Tables 4.2.6.8 and 6.1.1.4'
N N 0.0061 0.0033 'International Tables Vol C Tables 4.2.6.8 and 6.1.1.4'
P P 0.1023 0.0942 'International Tables Vol C Tables 4.2.6.8 and 6.1.1.4'
Pd Pd -0.9988 1.0072 'International Tables Vol C Tables 4.2.6.8 and 6.1.1.4'

loop_
_geom_angle_atom_site_label_1
_geom_angle_atom_site_label_2
_geom_angle_atom_site_label_3
_geom_angle
_geom_angle_site_symmetry_1
_geom_angle_site_symmetry_3
_geom_angle_publ_flag
P1 Pd1 Cl1 92.31(3) . . ?
P1 Pd1 Cl2 178.39(3) . . ?
Cl1 Pd1 Cl2 89.26(3) . . ?
N4 Pd1 P1 85.95(8) . . ?
N4 Pd1 Cl1 173.05(8) . . ?
N4 Pd1 Cl2 92.54(8) . . ?
C9 P1 Pd1 121.21(11) . . ?
C9 P1 C8 105.16(16) . . ?
C9 P1 C15 106.69(15) . . ?
C8 P1 Pd1 109.52(11) . . ?
C15 P1 Pd1 107.08(10) . . ?
C15 P1 C8 106.30(15) . . ?
N3 N4 Pd1 117.4(2) . . ?
N3 N4 C2 110.5(3) . . ?
C2 N4 Pd1 131.7(2) . . ?
N3 N2 C21 118.9(3) . . ?
C1 N2 N3 112.1(3) . . ?
C1 N2 C21 128.9(3) . . ?
N4 N3 N2 105.3(3) . . ?
C14 C9 P1 121.0(3) . . ?
C10 C9 P1 120.2(3) . . ?
C10 C9 C14 118.7(3) . . ?
C3 C8 P1 120.3(3) . . ?
C7 C8 P1 120.8(3) . . ?
C7 C8 C3 118.9(3) . . ?
C16 C15 P1 117.7(3) . . ?
C16 C15 C20 119.6(3) . . ?
C20 C15 P1 122.6(3) . . ?
C26 N1 C22 116.2(4) . . ?
N1 C22 C21 113.8(4) . . ?
N1 C22 C23 122.7(4) . . ?
C23 C22 C21 123.4(4) . . ?
C9 C14 H14 120.0 . . ?
C13 C14 C9 120.0(4) . . ?
C13 C14 H14 120.0 . . ?
N2 C1 H1 127.0 . . ?
N2 C1 C2 105.9(3) . . ?
C2 C1 H1 127.0 . . ?
N4 C2 C1 106.2(3) . . ?
N4 C2 C3 125.3(3) . . ?
C1 C2 C3 128.5(3) . . ?
C8 C3 C2 123.0(3) . . ?
C4 C3 C8 118.3(3) . . ?
C4 C3 C2 118.6(3) . . ?
N2 C21 C22 113.4(3) . . ?
N2 C21 H21A 108.9 . . ?
N2 C21 H21B 108.9 . . ?
C22 C21 H21A 108.9 . . ?
C22 C21 H21B 108.9 . . ?
H21A C21 H21B 107.7 . . ?
C15 C16 H16 120.2 . . ?
C15 C16 C17 119.5(4) . . ?
C17 C16 H16 120.2 . . ?
C14 C13 H13 119.6 . . ?
C12 C13 C14 120.8(4) . . ?
C12 C13 H13 119.6 . . ?
C8 C7 H7 119.6 . . ?
C6 C7 C8 120.7(4) . . ?
C6 C7 H7 119.6 . . ?
C15 C20 H20 120.1 . . ?
C19 C20 C15 119.7(4) . . ?
C19 C20 H20 120.1 . . ?
C9 C10 H10 119.8 . . ?
C11 C10 C9 120.3(4) . . ?
C11 C10 H10 119.8 . . ?
C16 C17 H17 119.9 . . ?
C18 C17 C16 120.2(4) . . ?
C18 C17 H17 119.9 . . ?
C13 C12 H12 120.0 . . ?
C13 C12 C11 119.9(4) . . ?
C11 C12 H12 120.0 . . ?
Cl4 C27 H27 108.9 . . ?
Cl3 C27 Cl4 110.7(2) . . ?
Cl3 C27 Cl5 111.9(3) . . ?
Cl3 C27 H27 108.9 . . ?
Cl5 C27 Cl4 107.7(2) . . ?
Cl5 C27 H27 108.9 . . ?
C3 C4 H4 118.9 . . ?
C5 C4 C3 122.1(4) . . ?
C5 C4 H4 118.9 . . ?
C22 C23 H23 120.5 . . ?
C22 C23 C24 119.0(4) . . ?
C24 C23 H23 120.5 . . ?
C10 C11 H11 119.9 . . ?
C12 C11 C10 120.3(4) . . ?
C12 C11 H11 119.9 . . ?
C23 C24 H24 120.3 . . ?
C25 C24 C23 119.3(4) . . ?
C25 C24 H24 120.3 . . ?
C17 C18 H18 120.0 . . ?
C17 C18 C19 120.1(4) . . ?
C19 C18 H18 120.0 . . ?
C4 C5 H5 120.2 . . ?
C4 C5 C6 119.5(4) . . ?
C6 C5 H5 120.2 . . ?
C24 C25 H25 121.0 . . ?
C24 C25 C26 118.0(4) . . ?
C26 C25 H25 121.0 . . ?
C7 C6 H6 119.8 . . ?
C5 C6 C7 120.4(4) . . ?
C5 C6 H6 119.8 . . ?
C20 C19 H19 119.6 . . ?
C18 C19 C20 120.8(4) . . ?
C18 C19 H19 119.6 . . ?
N1 C26 C25 124.7(4) . . ?
N1 C26 H26 117.7 . . ?
C25 C26 H26 117.7 . . ?

loop_
_geom_bond_atom_site_label_1
_geom_bond_atom_site_label_2
_geom_bond_distance
_geom_bond_site_symmetry_2
_geom_bond_publ_flag
Pd1 P1 2.2372(8) . ?
Pd1 Cl1 2.2882(9) . ?
Pd1 Cl2 2.3682(9) . ?
Pd1 N4 2.052(3) . ?
P1 C9 1.812(3) . ?
P1 C8 1.822(3) . ?
P1 C15 1.815(3) . ?
Cl4 C27 1.767(5) . ?
Cl3 C27 1.715(5) . ?
Cl5 C27 1.734(4) . ?
N4 N3 1.324(4) . ?
N4 C2 1.367(4) . ?
N2 N3 1.337(4) . ?
N2 C1 1.330(5) . ?
N2 C21 1.470(4) . ?
C9 C14 1.394(5) . ?
C9 C10 1.393(5) . ?
C8 C3 1.406(5) . ?
C8 C7 1.394(5) . ?
C15 C16 1.387(5) . ?
C15 C20 1.387(5) . ?
N1 C22 1.337(5) . ?
N1 C26 1.336(6) . ?
C22 C21 1.505(5) . ?
C22 C23 1.369(5) . ?
C14 H14 0.9300 . ?
C14 C13 1.386(5) . ?
C1 H1 0.9300 . ?
C1 C2 1.368(5) . ?
C2 C3 1.469(5) . ?
C3 C4 1.401(5) . ?
C21 H21A 0.9700 . ?
C21 H21B 0.9700 . ?
C16 H16 0.9300 . ?
C16 C17 1.398(5) . ?
C13 H13 0.9300 . ?
C13 C12 1.361(6) . ?
C7 H7 0.9300 . ?
C7 C6 1.388(5) . ?
C20 H20 0.9300 . ?
C20 C19 1.381(6) . ?
C10 H10 0.9300 . ?
C10 C11 1.382(5) . ?
C17 H17 0.9300 . ?
C17 C18 1.367(6) . ?
C12 H12 0.9300 . ?
C12 C11 1.380(6) . ?
C27 H27 0.9800 . ?
C4 H4 0.9300 . ?
C4 C5 1.362(6) . ?
C23 H23 0.9300 . ?
C23 C24 1.383(6) . ?
C11 H11 0.9300 . ?
C24 H24 0.9300 . ?
C24 C25 1.347(6) . ?
C18 H18 0.9300 . ?
C18 C19 1.368(7) . ?
C5 H5 0.9300 . ?
C5 C6 1.368(6) . ?
C25 H25 0.9300 . ?
C25 C26 1.369(7) . ?
C6 H6 0.9300 . ?
C19 H19 0.9300 . ?
C26 H26 0.9300 . ?

loop_
_geom_torsion_atom_site_label_1
_geom_torsion_atom_site_label_2
_geom_torsion_atom_site_label_3
_geom_torsion_atom_site_label_4
_geom_torsion
_geom_torsion_site_symmetry_1
_geom_torsion_site_symmetry_2
_geom_torsion_site_symmetry_3
_geom_torsion_site_symmetry_4
_geom_torsion_publ_flag
Pd1 P1 C9 C14 -141.9(2) . . . . ?
Pd1 P1 C9 C10 41.6(3) . . . . ?
Pd1 P1 C8 C3 43.5(3) . . . . ?
Pd1 P1 C8 C7 -139.5(3) . . . . ?
Pd1 P1 C15 C16 62.1(3) . . . . ?
Pd1 P1 C15 C20 -114.6(3) . . . . ?
Pd1 N4 N3 N2 173.68(19) . . . . ?
Pd1 N4 C2 C1 -172.4(2) . . . . ?
Pd1 N4 C2 C3 7.1(5) . . . . ?
P1 C9 C14 C13 -176.8(3) . . . . ?
P1 C9 C10 C11 178.0(3) . . . . ?
P1 C8 C3 C2 -2.4(5) . . . . ?
P1 C8 C3 C4 174.9(3) . . . . ?
P1 C8 C7 C6 -176.0(3) . . . . ?
P1 C15 C16 C17 -177.6(3) . . . . ?
P1 C15 C20 C19 176.1(3) . . . . ?
N4 C2 C3 C8 -28.7(5) . . . . ?
N4 C2 C3 C4 154.1(3) . . . . ?
N2 C1 C2 N4 0.3(4) . . . . ?
N2 C1 C2 C3 -179.1(3) . . . . ?
N3 N4 C2 C1 -0.6(4) . . . . ?
N3 N4 C2 C3 178.9(3) . . . . ?
N3 N2 C1 C2 0.0(4) . . . . ?
N3 N2 C21 C22 81.8(4) . . . . ?
C9 P1 C8 C3 175.2(3) . . . . ?
C9 P1 C8 C7 -7.8(3) . . . . ?
C9 P1 C15 C16 -69.1(3) . . . . ?
C9 P1 C15 C20 114.3(3) . . . . ?
C9 C14 C13 C12 -1.0(6) . . . . ?
C9 C10 C11 C12 -1.3(7) . . . . ?
C8 P1 C9 C14 93.4(3) . . . . ?
C8 P1 C9 C10 -83.1(3) . . . . ?
C8 P1 C15 C16 179.1(3) . . . . ?
C8 P1 C15 C20 2.4(3) . . . . ?
C8 C3 C4 C5 1.3(6) . . . . ?
C8 C7 C6 C5 1.1(7) . . . . ?
C15 P1 C9 C14 -19.2(3) . . . . ?
C15 P1 C9 C10 164.3(3) . . . . ?
C15 P1 C8 C3 -71.9(3) . . . . ?
C15 P1 C8 C7 105.2(3) . . . . ?
C15 C16 C17 C18 1.8(6) . . . . ?
C15 C20 C19 C18 1.1(7) . . . . ?
N1 C22 C21 N2 -144.4(3) . . . . ?
N1 C22 C23 C24 1.3(6) . . . . ?
C22 N1 C26 C25 -0.6(7) . . . . ?
C22 C23 C24 C25 -0.7(7) . . . . ?
C14 C9 C10 C11 1.4(6) . . . . ?
C14 C13 C12 C11 1.1(7) . . . . ?
C1 N2 N3 N4 -0.3(4) . . . . ?
C1 N2 C21 C22 -97.4(4) . . . . ?
C1 C2 C3 C8 150.7(4) . . . . ?
C1 C2 C3 C4 -26.5(5) . . . . ?
C2 N4 N3 N2 0.5(3) . . . . ?
C2 C3 C4 C5 178.7(4) . . . . ?
C3 C8 C7 C6 1.1(6) . . . . ?
C3 C4 C5 C6 0.9(7) . . . . ?
C21 N2 N3 N4 -179.7(3) . . . . ?
C21 N2 C1 C2 179.3(3) . . . . ?
C21 C22 C23 C24 178.1(4) . . . . ?
C16 C15 C20 C19 -0.5(6) . . . . ?
C16 C17 C18 C19 -1.3(7) . . . . ?
C13 C12 C11 C10 0.1(7) . . . . ?
C7 C8 C3 C2 -179.5(3) . . . . ?
C7 C8 C3 C4 -2.2(5) . . . . ?
C20 C15 C16 C17 -0.9(5) . . . . ?
C10 C9 C14 C13 -0.2(5) . . . . ?
C17 C18 C19 C20 -0.2(7) . . . . ?
C4 C5 C6 C7 -2.1(8) . . . . ?
C23 C22 C21 N2 38.5(5) . . . . ?
C23 C24 C25 C26 -0.4(7) . . . . ?
C24 C25 C26 N1 1.1(8) . . . . ?
C26 N1 C22 C21 -177.8(4) . . . . ?
C26 N1 C22 C23 -0.6(6) . . . . ?
